data_2021113
loop_
_publ_author_name
'Shahid, Ammara'
'Aziz, Ambreen'
'Noureen, Sajida'
'Ahmed, Maqsood'
'Yousuf, Sammer'
'Choudhary, Muhammad Iqbal'

_publ_section_title
;
 Biotransformation, spectroscopic investigation, crystal structure and
 electrostatic properties of 3,7\a-dihydroxyestra-1,3,5(10)-trien-17-one
 monohydrate studied using transferred electron-density parameters
;
_journal_issue 5
_journal_name_full 'Acta Crystallographica Section C'
_journal_page_first 534
_journal_page_last 541
_journal_paper_doi 10.1107/S2053229618004953
_journal_volume 74
_journal_year 2018
_chemical_formula_iupac 'C18 H22 O3, H2 O'
_chemical_formula_moiety 'C18 H22 O3, H2 O'
_chemical_formula_sum 'C18 H24 O4'
_chemical_formula_weight 304.37
_chemical_name_systematic
;
3,7\a-Dihydroxyestra-1,3,5(10)-trien-17-one monohydrate
;
_space_group_crystal_system monoclinic
_space_group_IT_number 4
_space_group_name_Hall 'P 2yb'
_space_group_name_H-M_alt 'P 1 21 1'
_symmetry_space_group_name_Hall 'P 2yb'
_symmetry_space_group_name_H-M 'P 1 21 1'
_atom_sites_solution_hydrogens mixed
_audit_creation_method SHELXL-2014/6
_cell_angle_alpha 90
_cell_angle_beta 91.94(2)
_cell_angle_gamma 90
_cell_formula_units_Z 2
_cell_length_a 6.143(3)
_cell_length_b 8.4833(17)
_cell_length_c 14.767(3)
_cell_measurement_reflns_used 2931
_cell_measurement_temperature 100(2)
_cell_measurement_theta_max 72.166
_cell_measurement_theta_min 2.994
_cell_volume 769.1(4)
_computing_cell_refinement
;
APEX2 (Bruker, 2014)
;
_computing_data_collection 'Bruker D8 Venture PHOTON II Detector'
_computing_data_reduction
;
SAINT (Bruker, 2014)
;
_computing_molecular_graphics
;
Mercury (Macrae <i>et al.</i>,  2008)
;
_computing_publication_material
;
publCIF (Westrip, 2010)
;
_computing_structure_refinement
;
SHELXL2014 (Sheldrick, 2015)
;
_computing_structure_solution
;
SIR92 (Altomare <i>et al.</i>,  1993) in WinGX (Farrugia, 2012)
;
_diffrn_ambient_temperature 100(2)
_diffrn_measured_fraction_theta_full 0.986
_diffrn_measured_fraction_theta_max 0.987
_diffrn_measurement_device_type 'Bruker D8 Venture PHOTON II Detector'
_diffrn_measurement_method 'omega and phi scan'
_diffrn_radiation_type CuK\a
_diffrn_radiation_wavelength 1.54178
_diffrn_reflns_av_R_equivalents 0.0433
_diffrn_reflns_limit_h_max 7
_diffrn_reflns_limit_h_min -7
_diffrn_reflns_limit_k_max 10
_diffrn_reflns_limit_k_min -10
_diffrn_reflns_limit_l_max 18
_diffrn_reflns_limit_l_min -18
_diffrn_reflns_number 9196
_diffrn_reflns_theta_full 67.679
_diffrn_reflns_theta_max 72.166
_diffrn_reflns_theta_min 2.994
_exptl_absorpt_coefficient_mu 0.741
_exptl_absorpt_correction_T_max 0.916
_exptl_absorpt_correction_T_min 0.727
_exptl_absorpt_correction_type multi-scan
_exptl_absorpt_process_details
;
(SADABS; Krause <i>et al.</i>,  2015)
;
_exptl_crystal_colour colorless
_exptl_crystal_density_diffrn 1.314
_exptl_crystal_density_method 'not measured'
_exptl_crystal_description block
_exptl_crystal_F_000 328
_exptl_crystal_size_max 0.460
_exptl_crystal_size_mid 0.220
_exptl_crystal_size_min 0.120
_refine_diff_density_max 0.338
_refine_diff_density_min -0.268
_refine_ls_abs_structure_details
;
Flack <i>x</i> determined using 1292 quotients [(I+)-(I-)]/[(I+)+(I-)]
(Parsons <i>et al.</i>,  2013)
;
_refine_ls_abs_structure_Flack -0.01(7)
_refine_ls_extinction_method none
_refine_ls_goodness_of_fit_ref 1.102
_refine_ls_hydrogen_treatment mixed
_refine_ls_matrix_type full
_refine_ls_number_parameters 216
_refine_ls_number_reflns 2931
_refine_ls_number_restraints 1
_refine_ls_restrained_S_all 1.102
_refine_ls_R_factor_all 0.0399
_refine_ls_R_factor_gt 0.0397
_refine_ls_shift/su_max 0.000
_refine_ls_shift/su_mean 0.000
_refine_ls_structure_factor_coef Fsqd
_refine_ls_weighting_details 'w=1/[\s^2^(Fo^2^)+(0.0682P)^2^+0.2090P] where P=(Fo^2^+2Fc^2^)/3'
_refine_ls_weighting_scheme calc
_refine_ls_wR_factor_gt 0.1107
_refine_ls_wR_factor_ref 0.1110
_reflns_number_gt 2905
_reflns_number_total 2931
_reflns_threshold_expression 'I > 2\s(I)'
_cod_data_source_file ly3062sup1.cif
_cod_data_source_block IAM_SHELXL
_cod_original_cell_volume 769.2(4)
_cod_database_code 2021113
_shelx_space_group_comment
;
The symmetry employed for this shelxl refinement is uniquely defined
by the following loop, which should always be used as a source of
symmetry information in preference to the above space-group names.
They are only intended as comments.
;
_shelx_estimated_absorpt_t_min 0.727
_shelx_estimated_absorpt_t_max 0.916
_shelxl_version_number 2014/6

loop_
_space_group_symop_operation_xyz
'x, y, z'
'-x, y+1/2, -z'

loop_
_atom_site_type_symbol
_atom_site_label
_atom_site_fract_x
_atom_site_fract_y
_atom_site_fract_z
_atom_site_U_iso_or_equiv
_atom_site_adp_type
_atom_site_calc_flag
_atom_site_occupancy
O O1 0.6688(3) 0.5239(2) 0.69523(11) 0.0141(4) Uani d 1
H H1A 0.774(6) 0.490(5) 0.730(2) 0.030(9) Uiso d 1
O O2 0.6550(3) 0.7883(2) 0.27748(12) 0.0148(4) Uani d 1
H H2A 0.574(6) 0.870(6) 0.289(3) 0.033(10) Uiso d 1
O O1W 0.9626(3) 0.3746(3) 0.80166(12) 0.0201(4) Uani d 1
H H1W 0.981(6) 0.370(5) 0.856(3) 0.027(9) Uiso d 1
H H2W 1.078(7) 0.343(5) 0.783(3) 0.028(9) Uiso d 1
O O3 1.0195(3) 0.3311(3) -0.01042(12) 0.0231(5) Uani d 1
C C1 0.9590(4) 0.4364(3) 0.48721(16) 0.0124(5) Uani d 1
H H1 1.0902 0.3880 0.4693 0.015 Uiso calc 1
C C2 0.9183(4) 0.4486(3) 0.57874(16) 0.0136(5) Uani d 1
H H2 1.0214 0.4102 0.6228 0.016 Uiso calc 1
C C3 0.7254(4) 0.5174(3) 0.60558(16) 0.0125(5) Uani d 1
C C4 0.5790(4) 0.5774(3) 0.54083(16) 0.0131(5) Uani d 1
H H4 0.4494 0.6271 0.5594 0.016 Uiso calc 1
C C5 0.6200(4) 0.5654(3) 0.44851(16) 0.0118(5) Uani d 1
C C6 0.4464(4) 0.6267(3) 0.38191(16) 0.0128(5) Uani d 1
H H6A 0.3933 0.7294 0.4041 0.015 Uiso calc 1
H H6B 0.3219 0.5526 0.3806 0.015 Uiso calc 1
C C7 0.5227(4) 0.6481(3) 0.28548(16) 0.0116(5) Uani d 1
H H7 0.3922 0.6576 0.2435 0.014 Uiso calc 1
C C8 0.6552(4) 0.5052(3) 0.25817(15) 0.0110(5) Uani d 1
H H8 0.5623 0.4096 0.2656 0.013 Uiso calc 1
C C9 0.8621(4) 0.4845(3) 0.31968(15) 0.0104(5) Uani d 1
H H9 0.9604 0.5752 0.3067 0.013 Uiso calc 1
C C10 0.8115(4) 0.4937(3) 0.42027(15) 0.0108(5) Uani d 1
C C11 0.9846(4) 0.3337(3) 0.29445(15) 0.0129(5) Uani d 1
H H11A 0.8934 0.2411 0.3082 0.015 Uiso calc 1
H H11B 1.1203 0.3263 0.3323 0.015 Uiso calc 1
C C12 1.0424(4) 0.3285(3) 0.19371(15) 0.0131(5) Uani d 1
H H12A 1.1505 0.4116 0.1813 0.016 Uiso calc 1
H H12B 1.1081 0.2251 0.1797 0.016 Uiso calc 1
C C13 0.8380(4) 0.3538(3) 0.13362(15) 0.0128(5) Uani d 1
C C14 0.7266(4) 0.5091(3) 0.15995(15) 0.0113(5) Uani d 1
H H14 0.8409 0.5927 0.1572 0.014 Uiso calc 1
C C15 0.5634(4) 0.5425(3) 0.08079(15) 0.0150(5) Uani d 1
H H15A 0.5223 0.6553 0.0783 0.018 Uiso calc 1
H H15B 0.4302 0.4776 0.0854 0.018 Uiso calc 1
C C16 0.6951(4) 0.4945(3) -0.00233(15) 0.0145(5) Uani d 1
H H16A 0.6002 0.4404 -0.0481 0.017 Uiso calc 1
H H16B 0.7598 0.5886 -0.0306 0.017 Uiso calc 1
C C17 0.8726(4) 0.3840(3) 0.03380(16) 0.0144(5) Uani d 1
C C18 0.6847(4) 0.2096(3) 0.13510(17) 0.0169(5) Uani d 1
H H18A 0.5525 0.2319 0.0983 0.025 Uiso calc 1
H H18B 0.6455 0.1876 0.1976 0.025 Uiso calc 1
H H18C 0.7588 0.1177 0.1103 0.025 Uiso calc 1

loop_
_atom_site_aniso_label
_atom_site_aniso_U_11
_atom_site_aniso_U_22
_atom_site_aniso_U_33
_atom_site_aniso_U_12
_atom_site_aniso_U_13
_atom_site_aniso_U_23
O1 0.0172(8) 0.0134(9) 0.0116(8) -0.0012(7) -0.0026(6) -0.0006(6)
O2 0.0149(8) 0.0080(9) 0.0215(8) 0.0008(7) 0.0007(6) 0.0014(7)
O1W 0.0199(9) 0.0266(11) 0.0137(9) 0.0079(8) -0.0012(7) 0.0011(8)
O3 0.0279(10) 0.0280(11) 0.0134(8) 0.0139(8) 0.0013(7) 0.0012(8)
C1 0.0111(10) 0.0088(11) 0.0170(11) 0.0002(9) -0.0033(8) -0.0004(9)
C2 0.0145(10) 0.0109(11) 0.0151(11) -0.0012(9) -0.0049(8) 0.0015(9)
C3 0.0176(11) 0.0062(11) 0.0134(10) -0.0044(9) -0.0024(8) -0.0008(9)
C4 0.0144(11) 0.0085(11) 0.0164(11) -0.0001(9) -0.0016(8) -0.0018(9)
C5 0.0124(10) 0.0066(11) 0.0162(11) -0.0015(9) -0.0037(8) -0.0001(9)
C6 0.0111(10) 0.0126(12) 0.0144(11) 0.0022(9) -0.0017(8) 0.0015(9)
C7 0.0107(10) 0.0093(11) 0.0146(11) -0.0001(9) -0.0027(8) 0.0017(9)
C8 0.0111(10) 0.0100(11) 0.0116(10) 0.0000(9) -0.0045(8) 0.0006(9)
C9 0.0108(10) 0.0092(11) 0.0112(10) 0.0016(9) -0.0034(8) 0.0011(8)
C10 0.0129(10) 0.0077(10) 0.0116(10) -0.0010(9) -0.0021(8) -0.0006(9)
C11 0.0157(11) 0.0111(11) 0.0117(10) 0.0027(9) -0.0033(8) 0.0003(9)
C12 0.0163(11) 0.0105(12) 0.0124(10) 0.0043(9) -0.0014(8) -0.0003(9)
C13 0.0157(11) 0.0110(12) 0.0114(10) 0.0009(9) -0.0038(8) -0.0008(9)
C14 0.0121(10) 0.0088(11) 0.0125(11) 0.0011(9) -0.0048(8) 0.0003(9)
C15 0.0163(11) 0.0160(12) 0.0125(10) 0.0052(9) -0.0041(9) 0.0024(9)
C16 0.0166(11) 0.0142(11) 0.0123(10) 0.0028(10) -0.0044(8) 0.0010(9)
C17 0.0194(11) 0.0099(11) 0.0134(11) 0.0017(10) -0.0049(8) -0.0002(9)
C18 0.0239(13) 0.0100(11) 0.0166(11) -0.0019(10) -0.0049(9) -0.0014(9)

loop_
_atom_type_symbol
_atom_type_description
_atom_type_scat_dispersion_real
_atom_type_scat_dispersion_imag
_atom_type_scat_source
C C 0.0181 0.0091 'International Tables Vol C Tables 4.2.6.8 and 6.1.1.4'
H H 0.0000 0.0000 'International Tables Vol C Tables 4.2.6.8 and 6.1.1.4'
O O 0.0492 0.0322 'International Tables Vol C Tables 4.2.6.8 and 6.1.1.4'

loop_
_geom_angle_atom_site_label_1
_geom_angle_atom_site_label_2
_geom_angle_atom_site_label_3
_geom_angle_site_symmetry_1
_geom_angle
C3 O1 H1A . 111(2)
C7 O2 H2A . 108(3)
O1W O1W H1W 1 0(10)
O1W O1W H2W 1 0(10)
H1W O1W H2W . 103(4)
C2 C1 C10 . 121.8(2)
C2 C1 H1 . 119.1
C10 C1 H1 . 119.1
C1 C2 C3 . 119.5(2)
C1 C2 H2 . 120.2
C3 C2 H2 . 120.2
O1 C3 C4 . 117.9(2)
O1 C3 C2 . 122.3(2)
C4 C3 C2 . 119.8(2)
C3 C4 C5 . 120.7(2)
C3 C4 H4 . 119.6
C5 C4 H4 . 119.6
C4 C5 C10 . 120.17(19)
C4 C5 C6 . 117.5(2)
C10 C5 C6 . 122.3(2)
C5 C6 C7 . 114.50(19)
C5 C6 H6A . 108.6
C7 C6 H6A . 108.6
C5 C6 H6B . 108.6
C7 C6 H6B . 108.6
H6A C6 H6B . 107.6
O2 C7 C8 . 109.01(18)
O2 C7 C6 . 111.41(19)
C8 C7 C6 . 109.67(19)
O2 C7 H7 . 108.9
C8 C7 H7 . 108.9
C6 C7 H7 . 108.9
C7 C8 C14 . 114.03(18)
C7 C8 C9 . 111.77(18)
C14 C8 C9 . 107.62(17)
C7 C8 H8 . 107.7
C14 C8 H8 . 107.7
C9 C8 H8 . 107.7
C10 C9 C11 . 113.27(17)
C10 C9 C8 . 111.99(18)
C11 C9 C8 . 110.57(18)
C10 C9 H9 . 106.9
C11 C9 H9 . 106.9
C8 C9 H9 . 106.9
C5 C10 C1 . 118.0(2)
C5 C10 C9 . 120.76(19)
C1 C10 C9 . 121.2(2)
C9 C11 C12 . 112.87(18)
C9 C11 H11A . 109.0
C12 C11 H11A . 109.0
C9 C11 H11B . 109.0
C12 C11 H11B . 109.0
H11A C11 H11B . 107.8
C13 C12 C11 . 110.15(18)
C13 C12 H12A . 109.6
C11 C12 H12A . 109.6
C13 C12 H12B . 109.6
C11 C12 H12B . 109.6
H12A C12 H12B . 108.1
C17 C13 C12 . 116.61(19)
C17 C13 C14 . 100.30(19)
C12 C13 C14 . 109.68(19)
C17 C13 C18 . 104.66(18)
C12 C13 C18 . 111.7(2)
C14 C13 C18 . 113.43(19)
C8 C14 C13 . 111.41(18)
C8 C14 C15 . 121.54(18)
C13 C14 C15 . 104.42(19)
C8 C14 H14 . 106.2
C13 C14 H14 . 106.2
C15 C14 H14 . 106.2
C14 C15 C16 . 102.07(18)
C14 C15 H15A . 111.4
C16 C15 H15A . 111.4
C14 C15 H15B . 111.4
C16 C15 H15B . 111.4
H15A C15 H15B . 109.2
C17 C16 C15 . 105.76(19)
C17 C16 H16A . 110.6
C15 C16 H16A . 110.6
C17 C16 H16B . 110.6
C15 C16 H16B . 110.6
H16A C16 H16B . 108.7
O3 C17 C13 . 126.1(2)
O3 C17 C16 . 125.1(2)
C13 C17 C16 . 108.8(2)
C13 C18 H18A . 109.5
C13 C18 H18B . 109.5
H18A C18 H18B . 109.5
C13 C18 H18C . 109.5
H18A C18 H18C . 109.5
H18B C18 H18C . 109.5

loop_
_geom_bond_atom_site_label_1
_geom_bond_atom_site_label_2
_geom_bond_site_symmetry_2
_geom_bond_distance
O1 C3 . 1.381(3)
O1 H1A . 0.87(4)
O2 C7 . 1.447(3)
O2 H2A . 0.87(5)
O1W O1W 1 0.000(6)
O1W H1W . 0.81(4)
O1W H2W . 0.81(4)
O3 C17 . 1.217(3)
C1 C2 . 1.387(3)
C1 C10 . 1.405(3)
C1 H1 . 0.9500
C2 C3 . 1.391(4)
C2 H2 . 0.9500
C3 C4 . 1.387(3)
C4 C5 . 1.398(3)
C4 H4 . 0.9500
C5 C10 . 1.401(3)
C5 C6 . 1.518(3)
C6 C7 . 1.525(3)
C6 H6A . 0.9900
C6 H6B . 0.9900
C7 C8 . 1.523(3)
C7 H7 . 1.0000
C8 C14 . 1.530(3)
C8 C9 . 1.547(3)
C8 H8 . 1.0000
C9 C10 . 1.530(3)
C9 C11 . 1.536(3)
C9 H9 . 1.0000
C11 C12 . 1.542(3)
C11 H11A . 0.9900
C11 H11B . 0.9900
C12 C13 . 1.528(3)
C12 H12A . 0.9900
C12 H12B . 0.9900
C13 C17 . 1.518(3)
C13 C14 . 1.540(3)
C13 C18 . 1.544(3)
C14 C15 . 1.541(3)
C14 H14 . 1.0000
C15 C16 . 1.547(3)
C15 H15A . 0.9900
C15 H15B . 0.9900
C16 C17 . 1.521(3)
C16 H16A . 0.9900
C16 H16B . 0.9900
C18 H18A . 0.9800
C18 H18B . 0.9800
C18 H18C . 0.9800

loop_
_geom_hbond_atom_site_label_D
_geom_hbond_atom_site_label_H
_geom_hbond_atom_site_label_A
_geom_hbond_site_symmetry_A
_geom_hbond_distance_DH
_geom_hbond_distance_HA
_geom_hbond_distance_DA
_geom_hbond_angle_DHA
O1 H1A O1W 1 0.87(4) 1.82(4) 2.672(3) 167(4)
O2 H2A O1 2_656 0.87(5) 2.00(5) 2.858(3) 166(4)
O1W H1W O3 1_556 0.81(4) 2.00(4) 2.809(3) 173(4)
O1W H2W O2 2_746 0.81(4) 1.95(4) 2.758(3) 171(4)
C16 H16B O3 2_755 0.99 2.53 3.353(3) 140.8

loop_
_geom_torsion_atom_site_label_1
_geom_torsion_atom_site_label_2
_geom_torsion_atom_site_label_3
_geom_torsion_atom_site_label_4
_geom_torsion
C10 C1 C2 C3 0.8(4)
C1 C2 C3 O1 175.8(2)
C1 C2 C3 C4 -1.9(4)
O1 C3 C4 C5 -175.9(2)
C2 C3 C4 C5 1.9(4)
C3 C4 C5 C10 -0.7(3)
C3 C4 C5 C6 177.1(2)
C4 C5 C6 C7 165.5(2)
C10 C5 C6 C7 -16.8(3)
C5 C6 C7 O2 -76.3(3)
C5 C6 C7 C8 44.5(3)
O2 C7 C8 C14 -61.8(2)
C6 C7 C8 C14 175.94(18)
O2 C7 C8 C9 60.5(2)
C6 C7 C8 C9 -61.7(2)
C7 C8 C9 C10 49.0(3)
C14 C8 C9 C10 174.96(19)
C7 C8 C9 C11 176.37(18)
C14 C8 C9 C11 -57.7(2)
C4 C5 C10 C1 -0.5(3)
C6 C5 C10 C1 -178.1(2)
C4 C5 C10 C9 -178.0(2)
C6 C5 C10 C9 4.4(3)
C2 C1 C10 C5 0.4(3)
C2 C1 C10 C9 177.9(2)
C11 C9 C10 C5 -146.1(2)
C8 C9 C10 C5 -20.2(3)
C11 C9 C10 C1 36.5(3)
C8 C9 C10 C1 162.4(2)
C10 C9 C11 C12 -177.84(17)
C8 C9 C11 C12 55.5(2)
C9 C11 C12 C13 -53.9(3)
C11 C12 C13 C17 168.4(2)
C11 C12 C13 C14 55.3(3)
C11 C12 C13 C18 -71.4(3)
C7 C8 C14 C13 -173.83(18)
C9 C8 C14 C13 61.6(2)
C7 C8 C14 C15 -50.2(3)
C9 C8 C14 C15 -174.7(2)
C17 C13 C14 C8 175.36(17)
C12 C13 C14 C8 -61.4(2)
C18 C13 C14 C8 64.3(2)
C17 C13 C14 C15 42.4(2)
C12 C13 C14 C15 165.7(2)
C18 C13 C14 C15 -68.6(2)
C8 C14 C15 C16 -166.9(2)
C13 C14 C15 C16 -40.0(2)
C14 C15 C16 C17 21.3(3)
C12 C13 C17 O3 31.8(4)
C14 C13 C17 O3 150.0(3)
C18 C13 C17 O3 -92.2(3)
C12 C13 C17 C16 -147.2(2)
C14 C13 C17 C16 -28.9(2)
C18 C13 C17 C16 88.8(2)
C15 C16 C17 O3 -174.0(2)
C15 C16 C17 C13 4.9(3)

_cod_database_fobs_code 2021113
